data_4003852
loop_
_publ_author_name
'Goodenough, Isabella'
'Devulapalli, Venkata Swaroopa Datta'
'Xu, Wenqian'
'Boyanich, Mikaela C.'
'Luo, Tian-Yi'
'De Souza, Mattheus'
'Richard, M\'elissandre'
'Rosi, Nathaniel L.'
'Borguet, Eric'

_publ_section_title
;
 Interplay between Intrinsic Thermal Stability and Expansion Properties of
 Functionalized UiO-67 Metal--Organic Frameworks
;
_journal_name_full 'Chemistry of Materials'
_journal_paper_doi 10.1021/acs.chemmater.0c03889
_journal_year 2020
_chemical_compound_source synthetic
_chemical_formula_sum 'C81.48 H46.56 O30.22 Zr6'
_chemical_formula_weight 2056.44
_chemical_name_common UiO-67
_chemical_name_systematic 'Zr(IV) biphenyl dicarboxylate metal-organic framework'
_space_group_crystal_system cubic
_space_group_IT_number 225
_space_group_name_Hall '-F 4 2 3'
_space_group_name_H-M_alt 'F m -3 m'
_cell_angle_alpha 90
_cell_angle_beta 90
_cell_angle_gamma 90
_cell_formula_units_Z 4
_cell_length_a 26.5695(3)
_cell_length_b 26.5695(3)
_cell_length_c 26.5695(3)
_cell_measurement_temperature 580
_cell_volume 18756.4(4)
_diffrn_ambient_pressure 101
_diffrn_ambient_temperature 580
_diffrn_measurement_device_type 'Debye-scherrer geometry diffractometer with area detector at Beamline 17-BM'
_diffrn_radiation_probe x-ray
_diffrn_radiation_wavelength 0.35364
_diffrn_source synchrotron
_diffrn_source_type 'APS Beamline 17-BM'
_exptl_crystal_description powder
_exptl_crystal_preparation 'powder loaded in a quartz capillary, measured under vacuum'
_exptl_crystal_thermal_history 'no activation, heated from room temperaure to 580 K directly'
_pd_proc_ls_prof_R_factor 0.0236
_pd_proc_ls_prof_wR_factor 0.0336
_refine_ls_goodness_of_fit_all 1.481
_refine_ls_hydrogen_treatment constr
_refine_ls_R_I_factor 0.0417
_reflns_d_resolution_high 0.736
_reflns_d_resolution_low 15.340
_reflns_limit_h_max 36
_reflns_limit_h_min 0
_reflns_limit_k_max 36
_reflns_limit_k_min 0
_reflns_limit_l_max 36
_reflns_limit_l_min 0
_reflns_number_total 1348
_cod_data_source_file cm0c03889_si_002.cif
_cod_data_source_block UiO67-4-00029-sub0_0360qtz
_cod_original_cell_volume 18756.3(7)
_cod_database_code 4003852

loop_
_symmetry_equiv_pos_as_xyz
'x, y, z '
'-x, -y, z '
'-x, -z, -y '
'-x, -z, y '
'-x, z, -y '
'-x, z, y '
'-x, y, -z '
'-x, y, z '
'-y, -x, -z '
'-y, -x, z '
'-y, -z, -x '
'-y, -z, x '
'-y, z, -x '
'-y, z, x '
'-y, x, -z '
'-y, x, z '
'-z, -x, -y '
'-z, -x, y '
'-z, -y, -x '
'-z, -y, x '
'-z, y, -x '
'-z, y, x '
'-z, x, -y '
'-z, x, y '
'z, -x, -y '
'z, -x, y '
'z, -y, -x '
'z, -y, x '
'z, y, -x '
'z, y, x '
'z, x, -y '
'z, x, y '
'y, -x, -z '
'y, -x, z '
'y, -z, -x '
'y, -z, x '
'y, z, -x '
'y, z, x '
'y, x, -z '
'y, x, z '
'x, -y, -z '
'x, -y, z '
'x, -z, -y '
'x, -z, y '
'x, z, -y '
'x, z, y '
'x, y, -z '
'-x, -y, -z '
'x+1/2, y+1/2, z '
'-x+1/2, -y+1/2, z '
'-x+1/2, -z+1/2, -y '
'-x+1/2, -z+1/2, y '
'-x+1/2, z+1/2, -y '
'-x+1/2, z+1/2, y '
'-x+1/2, y+1/2, -z '
'-x+1/2, y+1/2, z '
'-y+1/2, -x+1/2, -z '
'-y+1/2, -x+1/2, z '
'-y+1/2, -z+1/2, -x '
'-y+1/2, -z+1/2, x '
'-y+1/2, z+1/2, -x '
'-y+1/2, z+1/2, x '
'-y+1/2, x+1/2, -z '
'-y+1/2, x+1/2, z '
'-z+1/2, -x+1/2, -y '
'-z+1/2, -x+1/2, y '
'-z+1/2, -y+1/2, -x '
'-z+1/2, -y+1/2, x '
'-z+1/2, y+1/2, -x '
'-z+1/2, y+1/2, x '
'-z+1/2, x+1/2, -y '
'-z+1/2, x+1/2, y '
'z+1/2, -x+1/2, -y '
'z+1/2, -x+1/2, y '
'z+1/2, -y+1/2, -x '
'z+1/2, -y+1/2, x '
'z+1/2, y+1/2, -x '
'z+1/2, y+1/2, x '
'z+1/2, x+1/2, -y '
'z+1/2, x+1/2, y '
'y+1/2, -x+1/2, -z '
'y+1/2, -x+1/2, z '
'y+1/2, -z+1/2, -x '
'y+1/2, -z+1/2, x '
'y+1/2, z+1/2, -x '
'y+1/2, z+1/2, x '
'y+1/2, x+1/2, -z '
'y+1/2, x+1/2, z '
'x+1/2, -y+1/2, -z '
'x+1/2, -y+1/2, z '
'x+1/2, -z+1/2, -y '
'x+1/2, -z+1/2, y '
'x+1/2, z+1/2, -y '
'x+1/2, z+1/2, y '
'x+1/2, y+1/2, -z '
'-x+1/2, -y+1/2, -z '
'x+1/2, y, z+1/2 '
'-x+1/2, -y, z+1/2 '
'-x+1/2, -z, -y+1/2 '
'-x+1/2, -z, y+1/2 '
'-x+1/2, z, -y+1/2 '
'-x+1/2, z, y+1/2 '
'-x+1/2, y, -z+1/2 '
'-x+1/2, y, z+1/2 '
'-y+1/2, -x, -z+1/2 '
'-y+1/2, -x, z+1/2 '
'-y+1/2, -z, -x+1/2 '
'-y+1/2, -z, x+1/2 '
'-y+1/2, z, -x+1/2 '
'-y+1/2, z, x+1/2 '
'-y+1/2, x, -z+1/2 '
'-y+1/2, x, z+1/2 '
'-z+1/2, -x, -y+1/2 '
'-z+1/2, -x, y+1/2 '
'-z+1/2, -y, -x+1/2 '
'-z+1/2, -y, x+1/2 '
'-z+1/2, y, -x+1/2 '
'-z+1/2, y, x+1/2 '
'-z+1/2, x, -y+1/2 '
'-z+1/2, x, y+1/2 '
'z+1/2, -x, -y+1/2 '
'z+1/2, -x, y+1/2 '
'z+1/2, -y, -x+1/2 '
'z+1/2, -y, x+1/2 '
'z+1/2, y, -x+1/2 '
'z+1/2, y, x+1/2 '
'z+1/2, x, -y+1/2 '
'z+1/2, x, y+1/2 '
'y+1/2, -x, -z+1/2 '
'y+1/2, -x, z+1/2 '
'y+1/2, -z, -x+1/2 '
'y+1/2, -z, x+1/2 '
'y+1/2, z, -x+1/2 '
'y+1/2, z, x+1/2 '
'y+1/2, x, -z+1/2 '
'y+1/2, x, z+1/2 '
'x+1/2, -y, -z+1/2 '
'x+1/2, -y, z+1/2 '
'x+1/2, -z, -y+1/2 '
'x+1/2, -z, y+1/2 '
'x+1/2, z, -y+1/2 '
'x+1/2, z, y+1/2 '
'x+1/2, y, -z+1/2 '
'-x+1/2, -y, -z+1/2 '
'x, y+1/2, z+1/2 '
'-x, -y+1/2, z+1/2 '
'-x, -z+1/2, -y+1/2 '
'-x, -z+1/2, y+1/2 '
'-x, z+1/2, -y+1/2 '
'-x, z+1/2, y+1/2 '
'-x, y+1/2, -z+1/2 '
'-x, y+1/2, z+1/2 '
'-y, -x+1/2, -z+1/2 '
'-y, -x+1/2, z+1/2 '
'-y, -z+1/2, -x+1/2 '
'-y, -z+1/2, x+1/2 '
'-y, z+1/2, -x+1/2 '
'-y, z+1/2, x+1/2 '
'-y, x+1/2, -z+1/2 '
'-y, x+1/2, z+1/2 '
'-z, -x+1/2, -y+1/2 '
'-z, -x+1/2, y+1/2 '
'-z, -y+1/2, -x+1/2 '
'-z, -y+1/2, x+1/2 '
'-z, y+1/2, -x+1/2 '
'-z, y+1/2, x+1/2 '
'-z, x+1/2, -y+1/2 '
'-z, x+1/2, y+1/2 '
'z, -x+1/2, -y+1/2 '
'z, -x+1/2, y+1/2 '
'z, -y+1/2, -x+1/2 '
'z, -y+1/2, x+1/2 '
'z, y+1/2, -x+1/2 '
'z, y+1/2, x+1/2 '
'z, x+1/2, -y+1/2 '
'z, x+1/2, y+1/2 '
'y, -x+1/2, -z+1/2 '
'y, -x+1/2, z+1/2 '
'y, -z+1/2, -x+1/2 '
'y, -z+1/2, x+1/2 '
'y, z+1/2, -x+1/2 '
'y, z+1/2, x+1/2 '
'y, x+1/2, -z+1/2 '
'y, x+1/2, z+1/2 '
'x, -y+1/2, -z+1/2 '
'x, -y+1/2, z+1/2 '
'x, -z+1/2, -y+1/2 '
'x, -z+1/2, y+1/2 '
'x, z+1/2, -y+1/2 '
'x, z+1/2, y+1/2 '
'x, y+1/2, -z+1/2 '
'-x, -y+1/2, -z+1/2 '

loop_
_atom_site_label
_atom_site_type_symbol
_atom_site_symmetry_multiplicity
_atom_site_fract_x
_atom_site_fract_y
_atom_site_fract_z
_atom_site_occupancy
_atom_site_B_iso_or_equiv
Zr1 Zr 24 0 0 0.09340(13) 1 3.07(9)
O1 O 32 0.0434(3) 0.0434(3) 0.0434(3) 0.778(18) 5.9(8)
O2 O 96 0.1327(10) 0 0.0735(8) 1 4.5(3)
C4 C 48 0.1141(6) 0 0.1141(6) 0.97 5.1(4)
C5 C 48 0.1554(3) 0 0.1554(3) 0.97 5.1(4)
C6 C 48 0.23041(15) 0 0.23041(15) 0.97 5.1(4)
C2 C 192 0.23933(17) 0.0241(2) 0.1840(2) 0.485 5.1(4)
C3 C 192 0.20180(19) 0.0241(2) 0.1464(3) 0.485 5.1(4)
H2 H 192 0.2752 0.0427 0.1771 0.485 7.7
H3 H 192 0.2087 0.0427 0.1105 0.485 7.7

loop_
_geom_angle_atom_site_label_1
_geom_angle_atom_site_label_2
_geom_angle_atom_site_label_3
_geom_angle
_geom_angle_site_symmetry_1
_geom_angle_site_symmetry_2
_geom_angle_site_symmetry_3
O1 Zr1 O1 101.8(8) 26_555 1_555 6_555
O1 Zr1 O1 66.5(4) 1_555 1_555 26_555
O1 Zr1 O1 66.5(4) 1_555 1_555 6_555
O1 Zr1 O1 101.8(8) 2_555 1_555 1_555
O1 Zr1 O1 66.5(4) 2_555 1_555 26_555
O1 Zr1 O1 66.5(4) 2_555 1_555 6_555
O2 Zr1 O1 79.3(3) 20_555 1_555 2_555
O2 Zr1 O1 141.37(4) 20_555 1_555 1_555
O2 Zr1 O1 141.37(4) 20_555 1_555 26_555
O2 Zr1 O1 79.3(3) 20_555 1_555 6_555
O2 Zr1 O2 77.17(6) 12_555 1_555 20_555
O2 Zr1 O1 79.3(3) 12_555 1_555 2_555
O2 Zr1 O1 141.37(4) 12_555 1_555 1_555
O2 Zr1 O1 79.3(3) 12_555 1_555 26_555
O2 Zr1 O1 141.37(4) 12_555 1_555 6_555
O2 Zr1 O2 123.77(15) 14_555 1_555 12_555
O2 Zr1 O2 77.17(6) 14_555 1_555 20_555
O2 Zr1 O1 141.37(4) 14_555 1_555 2_555
O2 Zr1 O1 79.3(3) 14_555 1_555 1_555
O2 Zr1 O1 141.37(4) 14_555 1_555 26_555
O2 Zr1 O1 79.3(3) 14_555 1_555 6_555
O2 Zr1 O2 77.17(6) 28_555 1_555 14_555
O2 Zr1 O2 77.17(6) 28_555 1_555 12_555
O2 Zr1 O2 123.77(15) 28_555 1_555 20_555
O2 Zr1 O1 141.37(4) 28_555 1_555 2_555
O2 Zr1 O1 79.3(3) 28_555 1_555 1_555
O2 Zr1 O1 79.3(3) 28_555 1_555 26_555
O2 Zr1 O1 141.37(4) 28_555 1_555 6_555
Zr1 O1 Zr1 113.0(4) 5_555 1_555 1_555
Zr1 O1 Zr1 113.0(4) 25_555 1_555 5_555
Zr1 O1 Zr1 113.0(4) 25_555 1_555 1_555
Zr1 O2 C4 127.27(8) 25_555 1_555 1_555
O2 C4 O2 139.229 1_555 1_555 28_555
C5 C4 O2 110.385 1_555 1_555 1_555
C5 C4 O2 110.385 1_555 1_555 28_555
C3 C5 C3 120.000 42_555 1_555 30_555
C3 C5 C3 120.000 1_555 1_555 28_555
C4 C5 C3 120.000 1_555 1_555 1_555
C4 C5 C3 120.000 1_555 1_555 42_555
C4 C5 C3 120.000 1_555 1_555 30_555
C4 C5 C3 120.000 1_555 1_555 28_555
C2 C6 C2 120.000 30_555 1_555 42_555
C2 C6 C2 120.000 28_555 1_555 1_555
C6 C6 C2 120.000 103_555 1_555 28_555
C6 C6 C2 120.000 103_555 1_555 30_555
C6 C6 C2 120.000 103_555 1_555 42_555
C6 C6 C2 120.000 103_555 1_555 1_555
C6 C2 H2 120.000 1_555 1_555 1_555
C3 C2 C6 120.000 1_555 1_555 1_555
C3 C2 H2 120.000 1_555 1_555 1_555
C5 C3 H3 120.000 1_555 1_555 1_555
C2 C3 C5 120.000 1_555 1_555 1_555
C2 C3 H3 120.000 1_555 1_555 1_555

loop_
_geom_bond_atom_site_label_1
_geom_bond_atom_site_label_2
_geom_bond_distance
_geom_bond_site_symmetry_1
_geom_bond_site_symmetry_2
Zr1 O1 2.104(5) 1_555 6_555
Zr1 O1 2.104(5) 1_555 26_555
Zr1 O1 2.104(5) 1_555 1_555
Zr1 O1 2.104(5) 1_555 2_555
Zr1 O2 2.2155(16) 1_555 20_555
Zr1 O2 2.2155(16) 1_555 12_555
Zr1 O2 2.2155(16) 1_555 14_555
Zr1 O2 2.2155(16) 1_555 28_555
O2 C4 1.18547 1_555 1_555
C4 C5 1.55011 1_555 1_555
C5 C3 1.41000 1_555 28_555
C5 C3 1.41000 1_555 30_555
C5 C3 1.41000 1_555 42_555
C5 C3 1.41000 1_555 1_555
C6 C2 1.41000 1_555 1_555
C6 C2 1.41000 1_555 42_555
C6 C2 1.41000 1_555 30_555
C6 C2 1.41000 1_555 28_555
C6 C6 1.47197 1_555 103_555
C2 H2 1.09000 1_555 1_555
C2 C3 1.41000 1_555 1_555
C3 H3 1.09000 1_555 1_555
